data_2218052
loop_
_publ_author_name
'Azizul, Isha'
'Zainudin, Arifin'
'Ng, Seik Weng'

_publ_section_title
;
 3-Chloroquinuclidinium chloride
;
_journal_coeditor_code BQ2068
_journal_issue 5
_journal_name_full 'Acta Crystallographica Section E'
_journal_page_first o911
_journal_paper_doi 10.1107/S1600536808011434
_journal_volume 64
_journal_year 2008
_chemical_formula_iupac 'C7 H13 Cl N +, Cl -'
_chemical_formula_moiety 'C7 H13 Cl N +, Cl -'
_chemical_formula_sum 'C7 H13 Cl2 N'
_chemical_formula_weight 182.10
_chemical_name_systematic
;
3-Chloroquinuclidinium chloride
;
_space_group_IT_number 62
_symmetry_cell_setting orthorhombic
_symmetry_space_group_name_Hall '-P 2ac 2n'
_symmetry_space_group_name_H-M 'P n m a'
_atom_sites_solution_hydrogens geom
_atom_sites_solution_primary direct
_atom_sites_solution_secondary difmap
_audit_creation_method SHELXL-97
_cell_angle_alpha 90.00
_cell_angle_beta 90.00
_cell_angle_gamma 90.00
_cell_formula_units_Z 4
_cell_length_a 9.3790(10)
_cell_length_b 8.0670(10)
_cell_length_c 11.482(2)
_cell_measurement_reflns_used 909
_cell_measurement_temperature 100(2)
_cell_measurement_theta_max 22.9
_cell_measurement_theta_min 3.1
_cell_volume 868.7(2)
_computing_cell_refinement 'SAINT (Bruker, 2007)'
_computing_data_collection 'APEX2 (Bruker, 2007)'
_computing_data_reduction 'SAINT (Bruker, 2007)'
_computing_molecular_graphics 'X-SEED (Barbour, 2001)'
_computing_publication_material 'publCIF (Westrip, 2008)'
_computing_structure_refinement 'SHELXL97 (Sheldrick, 2008)'
_computing_structure_solution 'SHELXS97 (Sheldrick, 2008)'
_diffrn_ambient_temperature 100(2)
_diffrn_measured_fraction_theta_full 1.000
_diffrn_measured_fraction_theta_max 1.000
_diffrn_measurement_device_type 'Bruker SMART APEX'
_diffrn_measurement_method '\f and \w'
_diffrn_radiation_monochromator graphite
_diffrn_radiation_source 'fine-focus sealed tube'
_diffrn_radiation_type MoK\a
_diffrn_radiation_wavelength 0.71073
_diffrn_reflns_av_R_equivalents 0.0468
_diffrn_reflns_av_sigmaI/netI 0.0383
_diffrn_reflns_limit_h_max 8
_diffrn_reflns_limit_h_min -12
_diffrn_reflns_limit_k_max 10
_diffrn_reflns_limit_k_min -10
_diffrn_reflns_limit_l_max 13
_diffrn_reflns_limit_l_min -14
_diffrn_reflns_number 5307
_diffrn_reflns_theta_full 27.46
_diffrn_reflns_theta_max 27.46
_diffrn_reflns_theta_min 2.80
_diffrn_standards_decay_% 0
_diffrn_standards_interval_count 0
_diffrn_standards_interval_time 0
_diffrn_standards_number 0
_exptl_absorpt_coefficient_mu 0.675
_exptl_absorpt_correction_T_max 1.000
_exptl_absorpt_correction_T_min 0.872
_exptl_absorpt_correction_type multi-scan
_exptl_absorpt_process_details '(SADABS; Sheldrick, 1996)'
_exptl_crystal_colour Colorless
_exptl_crystal_density_diffrn 1.408
_exptl_crystal_density_method 'not measured'
_exptl_crystal_description Block
_exptl_crystal_F_000 392
_exptl_crystal_size_max 0.15
_exptl_crystal_size_mid 0.08
_exptl_crystal_size_min 0.03
_refine_diff_density_max 0.311
_refine_diff_density_min -0.567
_refine_ls_extinction_method none
_refine_ls_goodness_of_fit_ref 1.016
_refine_ls_hydrogen_treatment mixed
_refine_ls_matrix_type full
_refine_ls_number_parameters 82
_refine_ls_number_reflns 1068
_refine_ls_number_restraints 58
_refine_ls_restrained_S_all 1.039
_refine_ls_R_factor_all 0.0535
_refine_ls_R_factor_gt 0.0394
_refine_ls_shift/su_max 0.001
_refine_ls_shift/su_mean 0.000
_refine_ls_structure_factor_coef Fsqd
_refine_ls_weighting_details 'calc w=1/[\s^2^(Fo^2^)+(0.0562P)^2^+0.8408P] where P=(Fo^2^+2Fc^2^)/3'
_refine_ls_weighting_scheme calc
_refine_ls_wR_factor_gt 0.1036
_refine_ls_wR_factor_ref 0.1125
_reflns_number_gt 856
_reflns_number_total 1068
_reflns_threshold_expression I>2\s(I)
_cod_data_source_file bq2068.cif
_cod_data_source_block I
_cod_database_code 2218052
_cod_database_fobs_code 2218052

loop_
_symmetry_equiv_pos_as_xyz
'x, y, z'
'-x+1/2, -y, z+1/2'
'-x, y+1/2, -z'
'x+1/2, -y+1/2, -z+1/2'
'-x, -y, -z'
'x-1/2, y, -z-1/2'
'x, -y-1/2, z'
'-x-1/2, y-1/2, z-1/2'

loop_
_atom_site_type_symbol
_atom_site_label
_atom_site_fract_x
_atom_site_fract_y
_atom_site_fract_z
_atom_site_U_iso_or_equiv
_atom_site_adp_type
_atom_site_calc_flag
_atom_site_refinement_flags
_atom_site_occupancy
_atom_site_disorder_group
Cl Cl1 0.69230(8) 0.2500 0.57828(7) 0.0218(2) Uani d S 1 .
Cl Cl2 0.10483(11) 0.2500 0.30411(8) 0.0374(3) Uani d S 1 .
N N1 0.3718(3) 0.2500 0.5682(2) 0.0190(6) Uani d SD 1 .
H H1 0.4648(12) 0.2500 0.576(3) 0.035(12) Uiso d SD 1 .
C C1 0.3382(3) 0.2500 0.4416(3) 0.0331(9) Uani d SD 1 .
H H1A 0.4092 0.1832 0.3983 0.040 Uiso calc PR 0.50 .
H H1B 0.3397 0.3645 0.4106 0.040 Uiso calc PR 0.50 .
C C2 0.1846(4) 0.1722(5) 0.4282(3) 0.0184(9) Uani d PDU 0.50 -1
H H2 0.1947 0.0495 0.4194 0.022 Uiso calc R 1 -1
C C3 0.2957(7) 0.3924(13) 0.6253(9) 0.0204(17) Uani d PDU 0.50 -1
H H3A 0.3397 0.4988 0.6019 0.024 Uiso calc PR 0.50 -1
H H3B 0.3013 0.3825 0.7111 0.024 Uiso calc PR 0.50 -1
C C4 0.1402(5) 0.3855(6) 0.5851(5) 0.0212(11) Uani d PDU 0.50 -1
H H4A 0.1248 0.4653 0.5209 0.025 Uiso calc PR 0.50 -1
H H4B 0.0763 0.4159 0.6503 0.025 Uiso calc PR 0.50 -1
C C5 0.3285(7) 0.0917(13) 0.6251(10) 0.024(2) Uani d PDU 0.50 -1
H H5A 0.3698 0.0857 0.7043 0.029 Uiso calc PR 0.50 -1
H H5B 0.3651 -0.0034 0.5795 0.029 Uiso calc PR 0.50 -1
C C6 0.1650(5) 0.0823(7) 0.6325(4) 0.0244(12) Uani d PDU 0.50 -1
H H6A 0.1323 0.1111 0.7120 0.029 Uiso calc PR 0.50 -1
H H6B 0.1316 -0.0310 0.6139 0.029 Uiso calc PR 0.50 -1
C C7 0.1058(4) 0.2079(5) 0.5430(4) 0.0205(12) Uani d PDU 0.50 -1
H H7 0.0007 0.1931 0.5330 0.025 Uiso calc R 1 -1

loop_
_atom_site_aniso_label
_atom_site_aniso_U_11
_atom_site_aniso_U_22
_atom_site_aniso_U_33
_atom_site_aniso_U_12
_atom_site_aniso_U_13
_atom_site_aniso_U_23
Cl1 0.0157(4) 0.0284(4) 0.0212(4) 0.000 -0.0006(3) 0.000
Cl2 0.0340(5) 0.0546(6) 0.0236(5) 0.000 -0.0111(4) 0.000
N1 0.0145(13) 0.0241(13) 0.0184(14) 0.000 -0.0020(10) 0.000
C1 0.0176(17) 0.064(3) 0.0182(19) 0.000 0.0006(13) 0.000
C2 0.019(2) 0.0171(19) 0.019(2) 0.0018(17) -0.0032(16) 0.0013(17)
C3 0.019(3) 0.017(3) 0.025(3) -0.004(3) 0.008(3) 0.004(2)
C4 0.015(2) 0.022(3) 0.026(3) 0.004(2) -0.004(2) -0.006(2)
C5 0.017(3) 0.019(3) 0.036(4) 0.000(3) 0.007(3) -0.001(3)
C6 0.028(3) 0.026(3) 0.019(3) -0.003(2) -0.002(2) 0.004(2)
C7 0.0108(17) 0.030(4) 0.021(2) -0.0037(16) 0.0014(15) -0.0070(18)

loop_
_atom_type_symbol
_atom_type_description
_atom_type_scat_dispersion_real
_atom_type_scat_dispersion_imag
_atom_type_scat_source
C C 0.0033 0.0016 'International Tables Vol C Tables 4.2.6.8 and 6.1.1.4'
H H 0.0000 0.0000 'International Tables Vol C Tables 4.2.6.8 and 6.1.1.4'
N N 0.0061 0.0033 'International Tables Vol C Tables 4.2.6.8 and 6.1.1.4'
Cl Cl 0.1484 0.1585 'International Tables Vol C Tables 4.2.6.8 and 6.1.1.4'

loop_
_geom_angle_atom_site_label_1
_geom_angle_atom_site_label_2
_geom_angle_atom_site_label_3
_geom_angle
C5 N1 C1 111.7(5)
C5 N1 C3 109.5(3)
C1 N1 C3 109.0(4)
C5 N1 H1 103.1(13)
C1 N1 H1 108(3)
C3 N1 H1 115.3(14)
N1 C1 C2 106.8(2)
N1 C1 H1A 110.4
C2 C1 H1A 110.4
N1 C1 H1B 110.4
C2 C1 H1B 110.4
H1A C1 H1B 108.6
C7 C2 C1 106.3(3)
C7 C2 Cl2 115.5(3)
C1 C2 Cl2 109.4(2)
C7 C2 H2 108.5
C1 C2 H2 108.5
Cl2 C2 H2 108.5
N1 C3 C4 107.1(4)
N1 C3 H3A 110.3
C4 C3 H3A 110.3
N1 C3 H3B 110.3
C4 C3 H3B 110.3
H3A C3 H3B 108.6
C3 C4 C7 109.1(4)
C3 C4 H4A 109.9
C7 C4 H4A 109.9
C3 C4 H4B 109.9
C7 C4 H4B 109.9
H4A C4 H4B 108.3
N1 C5 C6 109.8(5)
N1 C5 H5A 109.7
C6 C5 H5A 109.7
N1 C5 H5B 109.7
C6 C5 H5B 109.7
H5A C5 H5B 108.2
C5 C6 C7 106.8(4)
C5 C6 H6A 110.4
C7 C6 H6A 110.4
C5 C6 H6B 110.4
C7 C6 H6B 110.4
H6A C6 H6B 108.6
C2 C7 C4 109.9(3)
C2 C7 C6 106.0(3)
C4 C7 C6 108.9(3)
C2 C7 H7 110.6
C4 C7 H7 110.6
C6 C7 H7 110.6

loop_
_geom_bond_atom_site_label_1
_geom_bond_atom_site_label_2
_geom_bond_distance
Cl2 C2 1.727(4)
N1 C5 1.491(7)
N1 C1 1.488(4)
N1 C3 1.502(7)
N1 H1 0.880(10)
C1 C2 1.579(4)
C1 H1A 0.9900
C1 H1B 0.9900
C2 C7 1.539(5)
C2 H2 1.0000
C3 C4 1.531(7)
C3 H3A 0.9900
C3 H3B 0.9900
C4 C7 1.546(6)
C4 H4A 0.9900
C4 H4B 0.9900
C5 C6 1.538(7)
C5 H5A 0.9900
C5 H5B 0.9900
C6 C7 1.546(5)
C6 H6A 0.9900
C6 H6B 0.9900
C7 H7 1.0000

loop_
_geom_hbond_atom_site_label_D
_geom_hbond_atom_site_label_H
_geom_hbond_atom_site_label_A
_geom_hbond_distance_DH
_geom_hbond_distance_HA
_geom_hbond_distance_DA
_geom_hbond_angle_DHA
_geom_hbond_publ_flag
N1 H1 Cl1 0.880(10) 2.130(10) 3.008(3) 175(4) yes

loop_
_geom_torsion_atom_site_label_1
_geom_torsion_atom_site_label_2
_geom_torsion_atom_site_label_3
_geom_torsion_atom_site_label_4
_geom_torsion
C5 N1 C1 C2 42.7(4)
C3 N1 C1 C2 -78.5(4)
N1 C1 C2 C7 27.3(3)
N1 C1 C2 Cl2 152.63(17)
C5 N1 C3 C4 -73.4(6)
C1 N1 C3 C4 49.1(8)
N1 C3 C4 C7 21.4(9)
C1 N1 C5 C6 -71.2(9)
C3 N1 C5 C6 49.7(7)
N1 C5 C6 C7 18.9(10)
C1 C2 C7 C4 40.7(4)
Cl2 C2 C7 C4 -80.8(4)
C1 C2 C7 C6 -76.9(4)
Cl2 C2 C7 C6 161.6(3)
C3 C4 C7 C2 -70.0(6)
C3 C4 C7 C6 45.7(6)
C5 C6 C7 C2 49.6(7)
C5 C6 C7 C4 -68.6(7)
